data_1556720
loop_
_publ_author_name
'Ho, Hon Eong'
'Pagano, Angela'
'Rossi-Ashton, James A.'
'Donald, James R.'
'Epton, Ryan G.'
'Churchill, Jonathan C.'
'James, Michael J.'
'O'Brien, Peter'
'Taylor, Richard J. K.'
'Unsworth, William P.'

_publ_section_title
;
 Visible-light-induced intramolecular charge transfer in the radical
 spirocyclisation of indole-tethered ynones
;
_journal_issue 5
_journal_name_full 'Chemical Science'
_journal_page_first 1353
_journal_page_last 1360
_journal_paper_doi 10.1039/C9SC05311E
_journal_volume 11
_journal_year 2020
_chemical_formula_moiety 'C18 H13 N O'
_chemical_formula_sum 'C18 H13 N O'
_chemical_formula_weight 259.29
_space_group_crystal_system monoclinic
_space_group_IT_number 14
_space_group_name_Hall '-P 2ybc'
_space_group_name_H-M_alt 'P 1 21/c 1'
_atom_sites_solution_hydrogens mixed
_atom_sites_solution_primary dual
_audit_creation_date 2019-07-11
_audit_creation_method
;
Olex2 1.2
(compiled 2018.05.29 svn.r3508 for OlexSys, GUI svn.r5506)
;
_audit_update_record
;
2019-08-06 deposited with the CCDC.	2019-12-20 downloaded from the CCDC.
;
_cell_angle_alpha 90
_cell_angle_beta 100.4536(13)
_cell_angle_gamma 90
_cell_formula_units_Z 8
_cell_length_a 11.42288(17)
_cell_length_b 8.41061(12)
_cell_length_c 28.0872(3)
_cell_measurement_reflns_used 4220
_cell_measurement_temperature 110.00(10)
_cell_measurement_theta_max 70.8250
_cell_measurement_theta_min 4.5920
_cell_volume 2653.64(6)
_computing_cell_refinement 'CrysAlisPro 1.171.40.53 (Rigaku OD, 2019)'
_computing_data_collection 'CrysAlisPro 1.171.40.53 (Rigaku OD, 2019)'
_computing_data_reduction 'CrysAlisPro 1.171.40.53 (Rigaku OD, 2019)'
_computing_molecular_graphics 'Olex2 (Dolomanov et al., 2009)'
_computing_publication_material 'Olex2 (Dolomanov et al., 2009)'
_computing_structure_refinement 'ShelXL (Sheldrick, 2015)'
_computing_structure_solution 'ShelXT (Sheldrick, 2015)'
_diffrn_ambient_environment N~2~
_diffrn_ambient_temperature 110.00(10)
_diffrn_detector 'CCD plate'
_diffrn_detector_area_resol_mean 16.1450
_diffrn_detector_type Eos
_diffrn_measured_fraction_theta_full 0.999
_diffrn_measured_fraction_theta_max 0.999
_diffrn_measurement_details
;
List of Runs (angles in degrees, time in seconds):

  # Type    Start    End  Width  t~exp~   \w     \q     \k     \f   Frames
#--------------------------------------------------------------------------
  1  \w    -25.00  20.00   1.00    1.00    --    0.00  37.00  60.00   45
  2  \w     42.00  68.00   1.00    1.00    --    0.00  37.00  60.00   26
  3  \w    -13.00  26.00   1.00    1.00    --    0.00  57.00-180.00   39
  4  \w     39.00  66.00   1.00    1.00    --    0.00  57.00-180.00   27
  5  \w     49.00  86.00   1.00    2.00    --   54.00  57.00-120.00   37
  6  \w     -9.00  83.00   1.00    2.00    --   54.00 -77.00   0.00   92
  7  \w     28.00 120.00   1.00    2.00    --   54.00  77.00 120.00   92
  8  \w     73.00 126.00   1.00    2.00    --   54.00  37.00-150.00   53
  9  \w     97.00 127.00   1.00    4.00    --  108.00 161.00-106.00   30
 10  \w     82.00 177.00   1.00    4.00    --  108.00  37.00-150.00   95
 11  \w     36.00 146.00   1.00    4.00    --  108.00 -91.00   0.00  110
 12  \w     87.00 168.00   1.00    4.00    --  108.00  63.00 120.00   81
 13  \w     74.00 126.00   1.00    4.00    --  108.00 -63.00 120.00   52
 14  \w    135.00 160.00   1.00    4.00    --  108.00 161.00-106.00   25
 15  \w    141.00 178.00   1.00    4.00    --  108.00 111.00  30.00   37
 16  \w    122.00 176.00   1.00    4.00    --  108.00  63.00 150.00   54
 17  \w     73.00 115.00   1.00    4.00    --  108.00 178.00-180.00   42
;
_diffrn_measurement_device 'four-circle diffractometer'
_diffrn_measurement_device_type 'SuperNova, Dual, Cu at home/near, Eos'
_diffrn_measurement_method '\w scans'
_diffrn_orient_matrix_type 'CrysAlisPro convention (1999,Acta A55,543-557)'
_diffrn_orient_matrix_UB_11 0.0382430000
_diffrn_orient_matrix_UB_12 -0.0933793000
_diffrn_orient_matrix_UB_13 0.0474352000
_diffrn_orient_matrix_UB_21 -0.0003485000
_diffrn_orient_matrix_UB_22 -0.1553655000
_diffrn_orient_matrix_UB_23 -0.0291016000
_diffrn_orient_matrix_UB_31 0.1317303000
_diffrn_orient_matrix_UB_32 0.0266480000
_diffrn_orient_matrix_UB_33 -0.0033158000
_diffrn_radiation_monochromator mirror
_diffrn_radiation_probe x-ray
_diffrn_radiation_type CuK\a
_diffrn_radiation_wavelength 1.54184
_diffrn_reflns_av_R_equivalents 0.0152
_diffrn_reflns_av_unetI/netI 0.0216
_diffrn_reflns_Laue_measured_fraction_full 0.999
_diffrn_reflns_Laue_measured_fraction_max 0.999
_diffrn_reflns_limit_h_max 13
_diffrn_reflns_limit_h_min -9
_diffrn_reflns_limit_k_max 9
_diffrn_reflns_limit_k_min -10
_diffrn_reflns_limit_l_max 33
_diffrn_reflns_limit_l_min -33
_diffrn_reflns_number 9783
_diffrn_reflns_point_group_measured_fraction_full 0.999
_diffrn_reflns_point_group_measured_fraction_max 0.999
_diffrn_reflns_theta_full 67.048
_diffrn_reflns_theta_max 67.048
_diffrn_reflns_theta_min 3.935
_diffrn_source 'micro-focus sealed X-ray tube'
_diffrn_source_type 'SuperNova (Cu) X-ray Source'
_exptl_absorpt_coefficient_mu 0.634
_exptl_absorpt_correction_T_max 1.000
_exptl_absorpt_correction_T_min 0.754
_exptl_absorpt_correction_type gaussian
_exptl_absorpt_process_details
;
CrysAlisPro 1.171.40.53 (Rigaku Oxford Diffraction, 2019)
Numerical absorption correction based on gaussian integration over
			a multifaceted crystal model
Empirical absorption correction using spherical harmonics,
 implemented in SCALE3 ABSPACK scaling algorithm.
;
_exptl_crystal_colour 'clear yellow'
_exptl_crystal_colour_lustre clear
_exptl_crystal_colour_primary yellow
_exptl_crystal_density_diffrn 1.298
_exptl_crystal_description block
_exptl_crystal_F_000 1088
_exptl_crystal_recrystallization_method 'crystallisation from dichloromethane/hexane'
_exptl_crystal_size_max 0.188
_exptl_crystal_size_mid 0.127
_exptl_crystal_size_min 0.079
_refine_diff_density_max 0.190
_refine_diff_density_min -0.178
_refine_diff_density_rms 0.036
_refine_ls_extinction_coef 0.00071(10)
_refine_ls_extinction_expression Fc^*^=kFc[1+0.001xFc^2^\l^3^/sin(2\q)]^-1/4^
_refine_ls_extinction_method 'SHELXL-2018/3 (Sheldrick 2018)'
_refine_ls_goodness_of_fit_ref 1.057
_refine_ls_hydrogen_treatment mixed
_refine_ls_matrix_type full
_refine_ls_number_parameters 370
_refine_ls_number_reflns 4722
_refine_ls_number_restraints 0
_refine_ls_restrained_S_all 1.057
_refine_ls_R_factor_all 0.0404
_refine_ls_R_factor_gt 0.0337
_refine_ls_shift/su_max 0.000
_refine_ls_shift/su_mean 0.000
_refine_ls_structure_factor_coef Fsqd
_refine_ls_weighting_details 'w=1/[\s^2^(Fo^2^)+(0.0371P)^2^+0.7948P] where P=(Fo^2^+2Fc^2^)/3'
_refine_ls_weighting_scheme calc
_refine_ls_wR_factor_gt 0.0811
_refine_ls_wR_factor_ref 0.0858
_reflns_Friedel_coverage 0.000
_reflns_number_gt 4079
_reflns_number_total 4722
_reflns_threshold_expression 'I > 2\s(I)'
_cod_data_source_file c9sc05311e2.cif
_cod_data_source_block rjkt1907
_cod_depositor_comments
;Adding full bibliography for 1556719--1556723.cif.

 Adding full bibliography for 1556719--1556723.cif.
;
_cod_original_cell_volume 2653.65(6)
_cod_database_code 1556720
_shelx_shelxl_version_number 2018/3
_chemical_oxdiff_formula 'C18 H13 N1 O1'
_chemical_oxdiff_usercomment 'Hon Eong Ho heh260'
_shelx_space_group_comment
;
The symmetry employed for this shelxl refinement is uniquely defined
by the following loop, which should always be used as a source of
symmetry information in preference to the above space-group names.
They are only intended as comments.
;
_reflns_odcompleteness_completeness 99.92
_reflns_odcompleteness_iscentric 1
_reflns_odcompleteness_theta 66.97
_olex2_refinement_description
;
1. Fixed Uiso
 At 1.2 times of:
  All C(H) groups, All C(H,H) groups
2.a Secondary CH2 refined with riding coordinates:
 C27(H27A,H27B), C9(H9A,H9B)
2.b Aromatic/amide H refined with riding coordinates:
 C19(H19), C1(H1A), C26(H26), C18(H18), C8(H8), C25(H25), C23(H23), C14(H14),
 C5(H5), C24(H24), C17(H17), C36(H36), C6(H6), C7(H7), C16(H16), C32(H32),
 C15(H15), C35(H35), C33(H33), C34(H34)
;
_olex2_date_sample_data_collection 2019-07-09
_olex2_date_sample_submission 2019-07-09
_olex2_exptl_crystal_mounting_method 'oil on 200 micrometre micromount'
_olex2_submission_original_sample_id heh260
_olex2_submission_special_instructions 'No special instructions were received'
_oxdiff_exptl_absorpt_empirical_details
;
Empirical correction (ABSPACK) includes:
- Absorption correction using spherical harmonics
- Frame scaling
;
_oxdiff_exptl_absorpt_empirical_full_max 1.124
_oxdiff_exptl_absorpt_empirical_full_min 0.854

loop_
_space_group_symop_operation_xyz
'x, y, z'
'-x, y+1/2, -z+1/2'
'-x, -y, -z'
'x, -y-1/2, z-1/2'

loop_
_atom_site_label
_atom_site_type_symbol
_atom_site_fract_x
_atom_site_fract_y
_atom_site_fract_z
_atom_site_U_iso_or_equiv
_atom_site_adp_type
_atom_site_occupancy
_atom_site_site_symmetry_order
_atom_site_calc_flag
_atom_site_refinement_flags_posn
O2 O 0.86095(8) 0.94377(11) 0.51749(3) 0.0255(2) Uani 1 1 d .
O1 O 0.67018(8) 0.43982(11) 0.52501(3) 0.0268(2) Uani 1 1 d .
N2 N 0.46916(9) 0.76408(13) 0.42387(4) 0.0208(2) Uani 1 1 d .
N1 N 0.96340(9) 0.26291(13) 0.42578(4) 0.0205(2) Uani 1 1 d .
C3 C 0.80710(10) 0.40141(15) 0.38668(4) 0.0181(3) Uani 1 1 d .
C20 C 0.61701(10) 0.94334(14) 0.43208(4) 0.0170(2) Uani 1 1 d .
C21 C 0.58912(10) 0.89560(14) 0.38233(4) 0.0179(2) Uani 1 1 d .
C2 C 0.82704(10) 0.44430(14) 0.43684(4) 0.0167(2) Uani 1 1 d .
C19 C 0.54191(10) 0.86013(14) 0.45567(4) 0.0188(3) Uani 1 1 d .
H19 H 0.540502 0.867752 0.488592 0.023 Uiso 1 1 calc R
C28 C 0.82593(10) 0.96083(14) 0.47397(4) 0.0187(3) Uani 1 1 d .
C10 C 0.66092(11) 0.46039(14) 0.48139(5) 0.0194(3) Uani 1 1 d .
C22 C 0.49643(10) 0.78239(15) 0.37851(4) 0.0198(3) Uani 1 1 d .
C4 C 0.89436(10) 0.28728(15) 0.38100(4) 0.0199(3) Uani 1 1 d .
C1 C 0.92181(10) 0.35628(14) 0.45905(4) 0.0186(3) Uani 1 1 d .
H1A H 0.953504 0.359281 0.491960 0.022 Uiso 1 1 calc R
C27 C 0.71480(10) 1.05436(14) 0.45463(4) 0.0192(3) Uani 1 1 d .
H27A H 0.689822 1.113109 0.480773 0.023 Uiso 1 1 calc R
H27B H 0.731173 1.130087 0.430623 0.023 Uiso 1 1 calc R
C13 C 0.40020(11) 0.23537(15) 0.38686(5) 0.0210(3) Uani 1 1 d .
C11 C 0.56569(11) 0.38749(15) 0.44739(5) 0.0207(3) Uani 1 1 d .
C31 C 0.99024(11) 0.72956(15) 0.37667(5) 0.0223(3) Uani 1 1 d .
C26 C 0.63324(11) 0.93853(16) 0.34054(4) 0.0224(3) Uani 1 1 d .
H26 H 0.693072 1.014327 0.342011 0.027 Uiso 1 1 calc R
C9 C 0.75204(11) 0.55540(14) 0.46066(5) 0.0199(3) Uani 1 1 d .
H9A H 0.712156 0.631057 0.437098 0.024 Uiso 1 1 calc R
H9B H 0.802202 0.614138 0.486287 0.024 Uiso 1 1 calc R
C12 C 0.48953(11) 0.32058(15) 0.41937(5) 0.0209(3) Uani 1 1 d .
C30 C 0.93345(10) 0.81580(15) 0.41006(5) 0.0210(3) Uani 1 1 d .
C29 C 0.88626(11) 0.88490(15) 0.43897(5) 0.0206(3) Uani 1 1 d .
C18 C 0.31445(11) 0.14657(16) 0.40488(5) 0.0242(3) Uani 1 1 d .
H18 H 0.312563 0.147982 0.437840 0.029 Uiso 1 1 calc R
C8 C 0.72379(11) 0.44882(16) 0.34619(5) 0.0237(3) Uani 1 1 d .
H8 H 0.665993 0.524252 0.349124 0.028 Uiso 1 1 calc R
C25 C 0.58596(12) 0.86593(17) 0.29738(5) 0.0278(3) Uani 1 1 d .
H25 H 0.614479 0.893452 0.269510 0.033 Uiso 1 1 calc R
C23 C 0.44871(11) 0.70892(16) 0.33461(5) 0.0256(3) Uani 1 1 d .
H23 H 0.387773 0.634524 0.332577 0.031 Uiso 1 1 calc R
C14 C 0.39994(12) 0.23571(16) 0.33705(5) 0.0272(3) Uani 1 1 d .
H14 H 0.455915 0.295440 0.324590 0.033 Uiso 1 1 calc R
C5 C 0.90018(12) 0.21996(17) 0.33607(5) 0.0271(3) Uani 1 1 d .
H5 H 0.958258 0.145517 0.332620 0.033 Uiso 1 1 calc R
C24 C 0.49540(12) 0.75097(17) 0.29453(5) 0.0285(3) Uani 1 1 d .
H24 H 0.466531 0.702451 0.264973 0.034 Uiso 1 1 calc R
C17 C 0.23247(12) 0.05668(17) 0.37392(5) 0.0285(3) Uani 1 1 d .
H17 H 0.176429 -0.003533 0.386181 0.034 Uiso 1 1 calc R
C36 C 1.09006(12) 0.63636(17) 0.39368(5) 0.0288(3) Uani 1 1 d .
H36 H 1.122000 0.634492 0.426580 0.035 Uiso 1 1 calc R
C6 C 0.81647(13) 0.26809(18) 0.29700(5) 0.0319(3) Uani 1 1 d .
H6 H 0.817780 0.224567 0.266661 0.038 Uiso 1 1 calc R
C7 C 0.72933(12) 0.38141(18) 0.30205(5) 0.0303(3) Uani 1 1 d .
H7 H 0.674197 0.411516 0.274983 0.036 Uiso 1 1 calc R
C16 C 0.23347(12) 0.05594(17) 0.32482(5) 0.0309(3) Uani 1 1 d .
H16 H 0.178713 -0.005546 0.304114 0.037 Uiso 1 1 calc R
C32 C 0.94448(12) 0.73390(19) 0.32721(5) 0.0327(3) Uani 1 1 d .
H32 H 0.878340 0.796378 0.315505 0.039 Uiso 1 1 calc R
C15 C 0.31637(13) 0.14715(18) 0.30639(5) 0.0326(3) Uani 1 1 d .
H15 H 0.315599 0.148595 0.273224 0.039 Uiso 1 1 calc R
C35 C 1.14161(14) 0.54678(18) 0.36176(6) 0.0372(4) Uani 1 1 d .
H35 H 1.207555 0.483729 0.373278 0.045 Uiso 1 1 calc R
C33 C 0.99764(14) 0.6451(2) 0.29556(6) 0.0426(4) Uani 1 1 d .
H33 H 0.967563 0.648706 0.262506 0.051 Uiso 1 1 calc R
C34 C 1.09546(14) 0.55068(19) 0.31288(6) 0.0412(4) Uani 1 1 d .
H34 H 1.130093 0.489836 0.291506 0.049 Uiso 1 1 calc R
H2 H 0.4189(13) 0.6972(19) 0.4332(5) 0.027(4) Uiso 1 1 d .
H1 H 1.0212(15) 0.192(2) 0.4336(6) 0.036(4) Uiso 1 1 d .

loop_
_atom_site_aniso_label
_atom_site_aniso_U_11
_atom_site_aniso_U_22
_atom_site_aniso_U_33
_atom_site_aniso_U_23
_atom_site_aniso_U_13
_atom_site_aniso_U_12
O2 0.0229(5) 0.0290(5) 0.0225(5) 0.0022(4) -0.0012(4) 0.0010(4)
O1 0.0277(5) 0.0296(5) 0.0251(5) -0.0006(4) 0.0101(4) -0.0031(4)
N2 0.0177(5) 0.0203(5) 0.0251(5) 0.0017(4) 0.0054(4) -0.0022(4)
N1 0.0163(5) 0.0201(5) 0.0243(5) 0.0006(4) 0.0014(4) 0.0031(4)
C3 0.0156(6) 0.0185(6) 0.0204(6) 0.0027(5) 0.0041(5) -0.0046(5)
C20 0.0152(5) 0.0150(6) 0.0202(6) 0.0019(5) 0.0019(4) 0.0039(4)
C21 0.0157(5) 0.0173(6) 0.0198(6) 0.0023(5) 0.0007(4) 0.0043(5)
C2 0.0159(6) 0.0149(6) 0.0197(6) 0.0015(5) 0.0041(4) -0.0034(4)
C19 0.0191(6) 0.0178(6) 0.0192(6) 0.0011(5) 0.0025(5) 0.0035(5)
C28 0.0177(6) 0.0146(6) 0.0230(6) 0.0010(5) 0.0012(5) -0.0046(5)
C10 0.0188(6) 0.0146(6) 0.0261(7) -0.0004(5) 0.0073(5) 0.0037(5)
C22 0.0164(6) 0.0196(6) 0.0226(6) 0.0014(5) 0.0017(5) 0.0042(5)
C4 0.0165(6) 0.0208(6) 0.0225(6) 0.0009(5) 0.0040(5) -0.0044(5)
C1 0.0182(6) 0.0180(6) 0.0189(6) 0.0013(5) 0.0018(5) -0.0035(5)
C27 0.0203(6) 0.0151(6) 0.0218(6) 0.0003(5) 0.0028(5) 0.0014(5)
C13 0.0179(6) 0.0192(6) 0.0255(6) 0.0018(5) 0.0023(5) 0.0049(5)
C11 0.0189(6) 0.0173(6) 0.0275(7) 0.0029(5) 0.0086(5) 0.0017(5)
C31 0.0185(6) 0.0209(6) 0.0288(7) 0.0005(5) 0.0078(5) -0.0049(5)
C26 0.0203(6) 0.0242(7) 0.0230(6) 0.0052(5) 0.0044(5) 0.0034(5)
C9 0.0198(6) 0.0162(6) 0.0242(6) -0.0005(5) 0.0057(5) -0.0013(5)
C12 0.0188(6) 0.0180(6) 0.0271(6) 0.0038(5) 0.0077(5) 0.0038(5)
C30 0.0166(6) 0.0191(6) 0.0265(6) 0.0027(5) 0.0013(5) -0.0024(5)
C29 0.0167(6) 0.0181(6) 0.0255(6) 0.0037(5) -0.0002(5) -0.0004(5)
C18 0.0204(6) 0.0290(7) 0.0226(6) 0.0045(5) 0.0025(5) 0.0006(5)
C8 0.0190(6) 0.0260(7) 0.0248(6) 0.0078(5) 0.0006(5) -0.0029(5)
C25 0.0298(7) 0.0350(8) 0.0186(6) 0.0045(6) 0.0041(5) 0.0087(6)
C23 0.0195(6) 0.0249(7) 0.0298(7) -0.0034(6) -0.0024(5) 0.0019(5)
C14 0.0287(7) 0.0271(7) 0.0273(7) 0.0016(6) 0.0094(5) 0.0004(5)
C5 0.0258(7) 0.0283(7) 0.0299(7) -0.0061(6) 0.0121(5) -0.0051(5)
C24 0.0280(7) 0.0331(8) 0.0209(6) -0.0047(6) -0.0051(5) 0.0090(6)
C17 0.0217(6) 0.0307(8) 0.0319(7) 0.0041(6) 0.0015(5) -0.0036(5)
C36 0.0262(7) 0.0287(7) 0.0340(7) 0.0076(6) 0.0122(6) 0.0029(6)
C6 0.0367(8) 0.0407(8) 0.0195(6) -0.0052(6) 0.0085(6) -0.0148(6)
C7 0.0288(7) 0.0396(8) 0.0197(6) 0.0076(6) -0.0028(5) -0.0114(6)
C16 0.0280(7) 0.0302(8) 0.0314(7) -0.0045(6) -0.0033(6) -0.0013(6)
C32 0.0220(7) 0.0457(9) 0.0303(7) -0.0022(7) 0.0043(6) -0.0006(6)
C15 0.0391(8) 0.0356(8) 0.0233(7) -0.0020(6) 0.0061(6) 0.0000(6)
C35 0.0343(8) 0.0301(8) 0.0532(10) 0.0078(7) 0.0235(7) 0.0068(6)
C33 0.0351(8) 0.0627(11) 0.0311(8) -0.0132(8) 0.0094(6) -0.0092(8)
C34 0.0410(9) 0.0385(9) 0.0518(10) -0.0132(8) 0.0285(8) -0.0069(7)

loop_
_atom_type_symbol
_atom_type_description
_atom_type_scat_dispersion_real
_atom_type_scat_dispersion_imag
_atom_type_scat_source
C C 0.0181 0.0091 'International Tables Vol C Tables 4.2.6.8 and 6.1.1.4'
H H 0.0000 0.0000 'International Tables Vol C Tables 4.2.6.8 and 6.1.1.4'
N N 0.0311 0.0180 'International Tables Vol C Tables 4.2.6.8 and 6.1.1.4'
O O 0.0492 0.0322 'International Tables Vol C Tables 4.2.6.8 and 6.1.1.4'

loop_
_exptl_crystal_face_index_h
_exptl_crystal_face_index_k
_exptl_crystal_face_index_l
_exptl_crystal_face_perp_dist
0 1 0 0.0663
0 -1 0 0.0612
1 0 -2 0.0588
-2 0 1 0.0897
0 0 1 0.0426
0 0 -1 0.0361
-1 -2 5 0.0653
-1 1 0 0.0867

loop_
_geom_angle_atom_site_label_1
_geom_angle_atom_site_label_2
_geom_angle_atom_site_label_3
_geom_angle
C19 N2 C22 109.03(10)
C1 N1 C4 109.05(10)
C4 C3 C2 107.01(10)
C8 C3 C2 133.62(12)
C8 C3 C4 119.37(11)
C21 C20 C27 126.95(11)
C19 C20 C21 106.32(11)
C19 C20 C27 126.62(11)
C22 C21 C20 107.09(10)
C26 C21 C20 133.80(12)
C26 C21 C22 119.11(11)
C3 C2 C9 126.32(11)
C1 C2 C3 106.52(11)
C1 C2 C9 127.01(11)
C20 C19 N2 110.24(11)
O2 C28 C27 121.47(11)
O2 C28 C29 121.14(11)
C29 C28 C27 117.31(10)
O1 C10 C11 121.28(11)
O1 C10 C9 121.39(11)
C11 C10 C9 117.24(11)
N2 C22 C21 107.32(11)
N2 C22 C23 130.57(12)
C23 C22 C21 122.11(12)
N1 C4 C3 107.31(11)
N1 C4 C5 130.84(12)
C5 C4 C3 121.85(12)
C2 C1 N1 110.10(11)
C20 C27 C28 109.87(10)
C18 C13 C12 120.10(11)
C18 C13 C14 119.28(12)
C14 C13 C12 120.59(12)
C12 C11 C10 177.00(13)
C36 C31 C30 120.00(12)
C32 C31 C30 120.50(12)
C32 C31 C36 119.47(13)
C25 C26 C21 118.58(12)
C2 C9 C10 109.31(10)
C11 C12 C13 177.87(14)
C29 C30 C31 178.24(14)
C30 C29 C28 177.08(13)
C17 C18 C13 120.26(12)
C7 C8 C3 118.59(13)
C26 C25 C24 121.43(12)
C24 C23 C22 117.43(13)
C15 C14 C13 119.88(13)
C6 C5 C4 117.42(13)
C23 C24 C25 121.31(12)
C16 C17 C18 120.23(13)
C35 C36 C31 120.15(14)
C5 C6 C7 121.39(13)
C8 C7 C6 121.37(13)
C17 C16 C15 119.94(13)
C33 C32 C31 119.85(14)
C14 C15 C16 120.38(13)
C34 C35 C36 120.14(15)
C32 C33 C34 120.27(15)
C35 C34 C33 120.11(14)

loop_
_geom_bond_atom_site_label_1
_geom_bond_atom_site_label_2
_geom_bond_distance
O2 C28 1.2237(15)
O1 C10 1.2228(15)
N2 C19 1.3680(16)
N2 C22 1.3742(16)
N1 C4 1.3733(16)
N1 C1 1.3698(16)
C3 C2 1.4319(17)
C3 C4 1.4135(17)
C3 C8 1.4018(17)
C20 C21 1.4328(16)
C20 C19 1.3679(17)
C20 C27 1.5047(16)
C21 C22 1.4135(17)
C21 C26 1.4061(17)
C2 C1 1.3652(17)
C2 C9 1.5043(16)
C28 C27 1.5084(16)
C28 C29 1.4473(17)
C10 C11 1.4472(18)
C10 C9 1.5103(16)
C22 C23 1.3982(18)
C4 C5 1.3956(18)
C13 C12 1.4320(18)
C13 C18 1.3976(18)
C13 C14 1.3983(18)
C11 C12 1.2018(18)
C31 C30 1.4308(18)
C31 C36 1.3947(19)
C31 C32 1.3930(19)
C26 C25 1.3772(19)
C30 C29 1.2028(19)
C18 C17 1.3818(19)
C8 C7 1.375(2)
C25 C24 1.408(2)
C23 C24 1.377(2)
C14 C15 1.382(2)
C5 C6 1.379(2)
C17 C16 1.381(2)
C36 C35 1.382(2)
C6 C7 1.404(2)
C16 C15 1.390(2)
C32 C33 1.383(2)
C35 C34 1.379(2)
C33 C34 1.385(2)

loop_
_geom_hbond_atom_site_label_D
_geom_hbond_atom_site_label_H
_geom_hbond_atom_site_label_A
_geom_hbond_distance_DH
_geom_hbond_distance_HA
_geom_hbond_distance_DA
_geom_hbond_angle_DHA
_geom_hbond_site_symmetry_A
_geom_hbond_publ_flag
N2 H2 O1 0.877(16) 2.044(16) 2.8922(14) 162.6(14) 3_666 yes
N1 H1 O2 0.889(17) 2.080(17) 2.9028(14) 153.5(15) 3_766 yes

loop_
_exptl_oxdiff_crystal_face_indexfrac_h
_exptl_oxdiff_crystal_face_indexfrac_k
_exptl_oxdiff_crystal_face_indexfrac_l
_exptl_oxdiff_crystal_face_x
_exptl_oxdiff_crystal_face_y
_exptl_oxdiff_crystal_face_z
0.0000 1.0000 0.0000 -0.0934 -0.1554 0.0266
-0.0000 -1.0000 -0.0000 0.0934 0.1554 -0.0266
0.9999 0.0001 -1.9997 -0.0566 0.0578 0.1384
-1.9999 -0.0003 0.9995 -0.0290 -0.0283 -0.2668
0.0000 0.0000 1.0000 0.0474 -0.0291 -0.0033
-0.0000 -0.0000 -1.0000 -0.0474 0.0291 0.0033
-0.9999 -2.0002 4.9995 0.3857 0.1656 -0.2016
-1.0000 0.9999 -0.0002 -0.1316 -0.1550 -0.1051
